data_1557487
loop_
_publ_author_name
'Ranjan, Subham'
'Devarapalli, Ramesh'
'Kundu, Sudeshna'
'Saha, Subhankar'
'Deolka, Shubham'
'Vangala, Venu R.'
'Reddy, C. Malla'

_publ_section_title
;
 Isomorphism: `molecular similarity to crystal structure similarity' in
 multicomponent forms of analgesic drugs tolfenamic and mefenamic acid
;
_journal_issue 2
_journal_name_full IUCrJ
_journal_page_first 173
_journal_page_last 183
_journal_paper_doi 10.1107/S205225251901604X
_journal_volume 7
_journal_year 2020
_chemical_formula_moiety 'C15 H14 N O2, H2 O, C7 H11 N2'
_chemical_formula_sum 'C22 H27 N3 O3'
_chemical_formula_weight 381.46
_space_group_crystal_system triclinic
_space_group_IT_number 2
_space_group_name_Hall '-P 1'
_space_group_name_H-M_alt 'P -1'
_atom_sites_solution_hydrogens mixed
_audit_creation_date 2019-10-09
_audit_creation_method
;
Olex2 1.3
(compiled 2019.09.11 svn.r3662 for OlexSys, GUI svn.r5938)
;
_cell_angle_alpha 101.711(4)
_cell_angle_beta 98.743(4)
_cell_angle_gamma 90.160(3)
_cell_formula_units_Z 2
_cell_length_a 7.7248(3)
_cell_length_b 8.0592(3)
_cell_length_c 16.2531(7)
_cell_measurement_reflns_used 10891
_cell_measurement_temperature 100.00(10)
_cell_measurement_theta_max 28.0800
_cell_measurement_theta_min 2.5630
_cell_volume 978.68(7)
_computing_cell_refinement 'CrysAlisPro 1.171.38.41 (Rigaku OD, 2015)'
_computing_data_collection 'CrysAlisPro 1.171.38.41 (Rigaku OD, 2015)'
_computing_data_reduction 'CrysAlisPro 1.171.38.41 (Rigaku OD, 2015)'
_computing_molecular_graphics 'Olex2 1.3 (Dolomanov et al., 2009)'
_computing_publication_material 'Olex2 1.3 (Dolomanov et al., 2009)'
_computing_structure_refinement 'ShelXL 2018/3 (Sheldrick, 2015)'
_computing_structure_solution 'SHELXT 2014/4 (Sheldrick, 2014)'
_diffrn_ambient_environment N~2~
_diffrn_ambient_temperature 100.00(10)
_diffrn_detector 'CCD plate'
_diffrn_detector_area_resol_mean 7.9580
_diffrn_detector_type Eos
_diffrn_measured_fraction_theta_full 0.994
_diffrn_measured_fraction_theta_max 0.994
_diffrn_measurement_details
;
List of Runs (angles in degrees, time in seconds):

  # Type    Start    End  Width  t~exp~   \w     \q     \k     \f   Frames
--------------------------------------------------------------------------
  1  \w    -48.00  66.00   1.00    8.50    --   28.08 -57.00 120.00  114
  2  \w    -57.00  71.00   1.00    8.50    --   28.08 -77.00 -90.00  128
  3  \w     35.00 122.00   1.00    8.50    --   28.08 178.00 -60.00   87
  4  \w    -15.00 113.00   1.00    8.50    --   28.08  77.00 120.00  128
  5  \w    -10.00 104.00   1.00    8.50    --   28.08  57.00-180.00  114
  6  \w    -48.00  66.00   1.00    8.50    --   28.08 -57.00   0.00  114
  7  \w    -20.00  32.00   1.00    8.50    --  -23.50 -99.00  90.00   52
  8  \w    -20.00  32.00   1.00    8.50    --  -23.50 -99.00   0.00   52
  9  \w    -10.00 104.00   1.00    8.50    --   28.08  57.00  90.00  114
 10  \w    -57.00  71.00   1.00    8.50    --   28.08 -77.00  60.00  128
 11  \w    -10.00 104.00   1.00    8.50    --   28.08  57.00 -90.00  114
 12  \w    -10.00 104.00   1.00    8.50    --   28.08  57.00   0.00  114
 13  \w    -54.00 -29.00   1.00    8.50    --   28.08 -38.00-150.00   25
 14  \w    -15.00 113.00   1.00    8.50    --   28.08  77.00 -30.00  128
;
_diffrn_measurement_device 'four-circle diffractometer'
_diffrn_measurement_device_type 'SuperNova, Dual, Cu at zero, Eos'
_diffrn_measurement_method '\w scans'
_diffrn_orient_matrix_type 'CrysAlisPro convention (1999,Acta A55,543-557)'
_diffrn_orient_matrix_UB_11 0.0403088000
_diffrn_orient_matrix_UB_12 -0.0289626000
_diffrn_orient_matrix_UB_13 0.0364624000
_diffrn_orient_matrix_UB_21 0.0578898000
_diffrn_orient_matrix_UB_22 -0.0482079000
_diffrn_orient_matrix_UB_23 -0.0246047000
_diffrn_orient_matrix_UB_31 0.0605391000
_diffrn_orient_matrix_UB_32 0.0701841000
_diffrn_orient_matrix_UB_33 0.0100452000
_diffrn_radiation_monochromator mirror
_diffrn_radiation_probe x-ray
_diffrn_radiation_type 'Mo K\a'
_diffrn_radiation_wavelength 0.71073
_diffrn_reflns_av_R_equivalents 0.0313
_diffrn_reflns_av_unetI/netI 0.0213
_diffrn_reflns_Laue_measured_fraction_full 0.994
_diffrn_reflns_Laue_measured_fraction_max 0.994
_diffrn_reflns_limit_h_max 9
_diffrn_reflns_limit_h_min -9
_diffrn_reflns_limit_k_max 10
_diffrn_reflns_limit_k_min -10
_diffrn_reflns_limit_l_max 20
_diffrn_reflns_limit_l_min -20
_diffrn_reflns_number 20122
_diffrn_reflns_point_group_measured_fraction_full 0.994
_diffrn_reflns_point_group_measured_fraction_max 0.994
_diffrn_reflns_theta_full 25.242
_diffrn_reflns_theta_max 26.369
_diffrn_reflns_theta_min 2.583
_diffrn_source 'micro-focus sealed X-ray tube'
_diffrn_source_type 'SuperNova (Mo) X-ray Source'
_exptl_absorpt_coefficient_mu 0.087
_exptl_absorpt_correction_T_max 1.00000
_exptl_absorpt_correction_T_min 0.81659
_exptl_absorpt_correction_type multi-scan
_exptl_absorpt_process_details
;
CrysAlisPro 1.171.38.41 (Rigaku Oxford Diffraction, 2015)
Empirical absorption correction using spherical harmonics,
 implemented in SCALE3 ABSPACK scaling algorithm.
;
_exptl_crystal_colour colourless
_exptl_crystal_colour_primary colourless
_exptl_crystal_density_diffrn 1.294
_exptl_crystal_description block
_exptl_crystal_F_000 408
_exptl_crystal_size_max 0.44
_exptl_crystal_size_mid 0.34
_exptl_crystal_size_min 0.2
_refine_diff_density_max 0.283
_refine_diff_density_min -0.216
_refine_diff_density_rms 0.043
_refine_ls_extinction_method none
_refine_ls_goodness_of_fit_ref 1.035
_refine_ls_hydrogen_treatment constr
_refine_ls_matrix_type full
_refine_ls_number_parameters 266
_refine_ls_number_reflns 3976
_refine_ls_number_restraints 0
_refine_ls_restrained_S_all 1.035
_refine_ls_R_factor_all 0.0418
_refine_ls_R_factor_gt 0.0379
_refine_ls_shift/su_max 0.001
_refine_ls_shift/su_mean 0.000
_refine_ls_structure_factor_coef Fsqd
_refine_ls_weighting_details 'w=1/[\s^2^(Fo^2^)+(0.0364P)^2^+0.5896P] where P=(Fo^2^+2Fc^2^)/3'
_refine_ls_weighting_scheme calc
_refine_ls_wR_factor_gt 0.0937
_refine_ls_wR_factor_ref 0.0962
_reflns_Friedel_coverage 0.000
_reflns_number_gt 3605
_reflns_number_total 3976
_reflns_threshold_expression 'I > 2\s(I)'
_cod_data_source_file ed5019.cif
_cod_data_source_block mfa-dmap-H2O_1-1-1
_cod_database_code 1557487
_shelx_shelxl_version_number 2018/3
_chemical_oxdiff_formula 'C H N O'
_shelx_space_group_comment
;
The symmetry employed for this shelxl refinement is uniquely defined
by the following loop, which should always be used as a source of
symmetry information in preference to the above space-group names.
They are only intended as comments.
;
_shelx_estimated_absorpt_t_max 0.983
_shelx_estimated_absorpt_t_min 0.963
_reflns_odcompleteness_completeness 99.98
_reflns_odcompleteness_iscentric 1
_reflns_odcompleteness_theta 26.42
_olex2_refinement_description
;
1. Fixed Uiso
 At 1.2 times of:
  All C(H) groups, All N(H) groups
 At 1.5 times of:
  All C(H,H,H) groups, All O(H,H) groups
2.a Fixed occupancy and ADP/Uiso:
 H1, H3A
2.b Free rotating group:
 O3(H3B,H3C)
2.c Aromatic/amide H refined with riding coordinates:
 C3(H3), C4(H4), C5(H5), C6(H6), C11(H11), C12(H12), C13(H13), C17(H17),
 C18(H18), C19(H19), C20(H20)
2.d Idealised Me refined as rotating group:
 C14(H14A,H14B,H14C), C15(H15A,H15B,H15C), C21(H21A,H21B,H21C), C22(H22A,H22B,
 H22C)
;
_olex2_submission_special_instructions 'No special instructions were received'
_oxdiff_exptl_absorpt_empirical_details
;
Empirical correction (ABSPACK) includes:
- Absorption correction using spherical harmonics
- Frame scaling
;
_oxdiff_exptl_absorpt_empirical_full_max 1.197
_oxdiff_exptl_absorpt_empirical_full_min 0.795

loop_
_space_group_symop_operation_xyz
'x, y, z'
'-x, -y, -z'

loop_
_atom_site_label
_atom_site_type_symbol
_atom_site_fract_x
_atom_site_fract_y
_atom_site_fract_z
_atom_site_U_iso_or_equiv
_atom_site_adp_type
_atom_site_occupancy
_atom_site_site_symmetry_order
_atom_site_calc_flag
_atom_site_refinement_flags_posn
_atom_site_refinement_flags_adp
_atom_site_refinement_flags_occupancy
_atom_site_disorder_assembly
_atom_site_disorder_group
O1 O 0.44608(12) 0.49854(11) 0.65769(6) 0.0171(2) Uani 1 1 d . . . . .
O2 O 0.71182(12) 0.61232(12) 0.66294(6) 0.0216(2) Uani 1 1 d . . . . .
N1 N 0.41509(15) 0.31551(14) 0.77509(7) 0.0178(2) Uani 1 1 d . . . . .
H1 H 0.374(2) 0.348(2) 0.7270(11) 0.021 Uiso 1 1 d . U . . .
C1 C 0.60181(16) 0.54579(15) 0.69584(8) 0.0150(3) Uani 1 1 d . . . . .
C2 C 0.65082(16) 0.52369(15) 0.78601(8) 0.0141(3) Uani 1 1 d . . . . .
C3 C 0.79294(17) 0.62072(16) 0.83616(8) 0.0167(3) Uani 1 1 d . . . . .
H3 H 0.858048 0.688743 0.811404 0.020 Uiso 1 1 calc R U . . .
C4 C 0.83998(17) 0.61897(17) 0.92137(8) 0.0186(3) Uani 1 1 d . . . . .
H4 H 0.934614 0.685515 0.953716 0.022 Uiso 1 1 calc R U . . .
C5 C 0.74331(17) 0.51592(17) 0.95796(8) 0.0178(3) Uani 1 1 d . . . . .
H5 H 0.773014 0.514403 1.015431 0.021 Uiso 1 1 calc R U . . .
C6 C 0.60389(17) 0.41592(16) 0.91000(8) 0.0166(3) Uani 1 1 d . . . . .
H6 H 0.541885 0.346609 0.935442 0.020 Uiso 1 1 calc R U . . .
C7 C 0.55403(16) 0.41712(16) 0.82329(8) 0.0143(3) Uani 1 1 d . . . . .
C8 C 0.30256(17) 0.21908(16) 0.81067(8) 0.0164(3) Uani 1 1 d . . . . .
C9 C 0.36041(17) 0.07121(17) 0.83699(8) 0.0180(3) Uani 1 1 d . . . . .
C10 C 0.24726(18) -0.01869(18) 0.87397(9) 0.0213(3) Uani 1 1 d . . . . .
C11 C 0.07958(18) 0.03846(18) 0.88094(9) 0.0224(3) Uani 1 1 d . . . . .
H11 H 0.004991 -0.020744 0.905515 0.027 Uiso 1 1 calc R U . . .
C12 C 0.02127(18) 0.18180(18) 0.85205(9) 0.0214(3) Uani 1 1 d . . . . .
H12 H -0.092445 0.216558 0.855888 0.026 Uiso 1 1 calc R U . . .
C13 C 0.13299(17) 0.27312(17) 0.81743(8) 0.0182(3) Uani 1 1 d . . . . .
H13 H 0.095027 0.370435 0.798688 0.022 Uiso 1 1 calc R U . . .
C14 C 0.53948(18) 0.00707(18) 0.82556(9) 0.0228(3) Uani 1 1 d . . . . .
H14A H 0.587473 0.064472 0.787394 0.034 Uiso 1 1 calc R U . . .
H14B H 0.530790 -0.112627 0.802348 0.034 Uiso 1 1 calc R U . . .
H14C H 0.614586 0.028394 0.879630 0.034 Uiso 1 1 calc R U . . .
C15 C 0.3074(2) -0.1766(2) 0.90431(11) 0.0340(4) Uani 1 1 d . . . . .
H15A H 0.320333 -0.264526 0.856270 0.051 Uiso 1 1 calc R U . . .
H15B H 0.222213 -0.212925 0.934816 0.051 Uiso 1 1 calc R U . . .
H15C H 0.417894 -0.152916 0.941178 0.051 Uiso 1 1 calc R U . . .
O3 O 0.61612(13) 0.70949(12) 0.50865(6) 0.0216(2) Uani 1 1 d G . . . .
H3B H 0.643701 0.660657 0.550246 0.032 Uiso 1 1 d G U . . .
H3C H 0.593588 0.628753 0.465487 0.032 Uiso 1 1 d G U . . .
N2 N -0.07084(14) 1.16488(14) 0.60892(7) 0.0167(2) Uani 1 1 d . . . . .
N3 N 0.25312(15) 0.76866(15) 0.63474(7) 0.0194(2) Uani 1 1 d . . . . .
H3A H 0.324(2) 0.679(2) 0.6396(10) 0.023 Uiso 1 1 d . U . . .
C16 C 0.03549(16) 1.03708(16) 0.61844(8) 0.0153(3) Uani 1 1 d . . . . .
C17 C 0.20371(17) 1.03095(16) 0.59280(8) 0.0169(3) Uani 1 1 d . . . . .
H17 H 0.243789 1.118711 0.570475 0.020 Uiso 1 1 calc R U . . .
C18 C 0.30570(17) 0.89642(17) 0.60105(8) 0.0186(3) Uani 1 1 d . . . . .
H18 H 0.414521 0.892318 0.583003 0.022 Uiso 1 1 calc R U . . .
C19 C 0.09535(18) 0.77189(17) 0.66103(8) 0.0191(3) Uani 1 1 d . . . . .
H19 H 0.061570 0.683926 0.685029 0.023 Uiso 1 1 calc R U . . .
C20 C -0.01486(17) 0.90002(16) 0.65331(8) 0.0173(3) Uani 1 1 d . . . . .
H20 H -0.123793 0.898191 0.670904 0.021 Uiso 1 1 calc R U . . .
C21 C -0.00940(18) 1.31341(17) 0.58161(9) 0.0206(3) Uani 1 1 d . . . . .
H21A H 0.097905 1.358014 0.617407 0.031 Uiso 1 1 calc R U . . .
H21B H -0.096336 1.398340 0.585757 0.031 Uiso 1 1 calc R U . . .
H21C H 0.010621 1.281545 0.523721 0.031 Uiso 1 1 calc R U . . .
C22 C -0.25061(17) 1.15961(18) 0.62570(9) 0.0217(3) Uani 1 1 d . . . . .
H22A H -0.301544 1.047792 0.603102 0.033 Uiso 1 1 calc R U . . .
H22B H -0.317608 1.239955 0.599094 0.033 Uiso 1 1 calc R U . . .
H22C H -0.251088 1.187632 0.685963 0.033 Uiso 1 1 calc R U . . .

loop_
_atom_site_aniso_label
_atom_site_aniso_U_11
_atom_site_aniso_U_22
_atom_site_aniso_U_33
_atom_site_aniso_U_23
_atom_site_aniso_U_13
_atom_site_aniso_U_12
O1 0.0170(5) 0.0177(5) 0.0165(4) 0.0054(4) 0.0004(3) 0.0010(4)
O2 0.0237(5) 0.0247(5) 0.0183(5) 0.0082(4) 0.0041(4) -0.0042(4)
N1 0.0189(6) 0.0203(6) 0.0141(5) 0.0056(4) 0.0000(4) -0.0050(4)
C1 0.0184(6) 0.0101(6) 0.0167(6) 0.0021(5) 0.0043(5) 0.0021(5)
C2 0.0151(6) 0.0125(6) 0.0148(6) 0.0018(5) 0.0038(5) 0.0036(5)
C3 0.0164(6) 0.0149(6) 0.0194(6) 0.0034(5) 0.0051(5) -0.0003(5)
C4 0.0166(6) 0.0175(6) 0.0192(6) -0.0003(5) 0.0001(5) -0.0028(5)
C5 0.0194(6) 0.0202(7) 0.0130(6) 0.0022(5) 0.0015(5) 0.0028(5)
C6 0.0179(6) 0.0169(6) 0.0162(6) 0.0043(5) 0.0055(5) 0.0002(5)
C7 0.0140(6) 0.0131(6) 0.0158(6) 0.0016(5) 0.0038(5) 0.0025(5)
C8 0.0174(6) 0.0178(6) 0.0120(6) -0.0005(5) 0.0007(5) -0.0041(5)
C9 0.0182(6) 0.0179(6) 0.0166(6) 0.0016(5) 0.0015(5) -0.0025(5)
C10 0.0233(7) 0.0201(7) 0.0198(7) 0.0031(5) 0.0025(5) -0.0054(5)
C11 0.0238(7) 0.0239(7) 0.0186(7) 0.0011(5) 0.0058(5) -0.0085(6)
C12 0.0153(6) 0.0249(7) 0.0203(7) -0.0041(5) 0.0032(5) -0.0014(5)
C13 0.0190(6) 0.0169(6) 0.0163(6) -0.0002(5) -0.0001(5) 0.0001(5)
C14 0.0205(7) 0.0205(7) 0.0286(7) 0.0073(6) 0.0042(6) 0.0012(5)
C15 0.0336(9) 0.0294(8) 0.0443(10) 0.0190(7) 0.0074(7) -0.0039(7)
O3 0.0291(5) 0.0199(5) 0.0167(5) 0.0053(4) 0.0045(4) 0.0023(4)
N2 0.0163(5) 0.0161(5) 0.0176(5) 0.0024(4) 0.0033(4) 0.0012(4)
N3 0.0189(6) 0.0168(6) 0.0205(6) 0.0015(4) 0.0002(4) 0.0032(5)
C16 0.0167(6) 0.0158(6) 0.0111(6) -0.0012(5) 0.0002(5) -0.0010(5)
C17 0.0172(6) 0.0170(6) 0.0155(6) 0.0011(5) 0.0029(5) -0.0025(5)
C18 0.0156(6) 0.0210(7) 0.0171(6) -0.0003(5) 0.0018(5) -0.0003(5)
C19 0.0232(7) 0.0171(6) 0.0165(6) 0.0028(5) 0.0024(5) -0.0022(5)
C20 0.0165(6) 0.0186(7) 0.0160(6) 0.0010(5) 0.0039(5) -0.0012(5)
C21 0.0224(7) 0.0156(6) 0.0234(7) 0.0038(5) 0.0030(5) 0.0014(5)
C22 0.0168(6) 0.0208(7) 0.0276(7) 0.0035(6) 0.0053(5) 0.0033(5)

loop_
_atom_type_symbol
_atom_type_description
_atom_type_scat_dispersion_real
_atom_type_scat_dispersion_imag
_atom_type_scat_source
C C 0.0033 0.0016 'International Tables Vol C Tables 4.2.6.8 and 6.1.1.4'
H H 0.0000 0.0000 'International Tables Vol C Tables 4.2.6.8 and 6.1.1.4'
N N 0.0061 0.0033 'International Tables Vol C Tables 4.2.6.8 and 6.1.1.4'
O O 0.0106 0.0060 'International Tables Vol C Tables 4.2.6.8 and 6.1.1.4'

loop_
_geom_angle_atom_site_label_1
_geom_angle_atom_site_label_2
_geom_angle_atom_site_label_3
_geom_angle
_geom_angle_site_symmetry_1
_geom_angle_site_symmetry_3
_geom_angle_publ_flag
C7 N1 H1 113.4(10) . . ?
C7 N1 C8 123.09(11) . . ?
C8 N1 H1 118.7(10) . . ?
O1 C1 C2 117.83(11) . . ?
O2 C1 O1 123.56(12) . . ?
O2 C1 C2 118.59(11) . . ?
C3 C2 C1 117.74(11) . . ?
C3 C2 C7 118.94(11) . . ?
C7 C2 C1 123.22(11) . . ?
C2 C3 H3 119.0 . . ?
C4 C3 C2 122.08(12) . . ?
C4 C3 H3 119.0 . . ?
C3 C4 H4 120.6 . . ?
C3 C4 C5 118.79(12) . . ?
C5 C4 H4 120.6 . . ?
C4 C5 H5 119.6 . . ?
C6 C5 C4 120.76(12) . . ?
C6 C5 H5 119.6 . . ?
C5 C6 H6 119.5 . . ?
C5 C6 C7 121.04(12) . . ?
C7 C6 H6 119.5 . . ?
N1 C7 C2 120.67(11) . . ?
N1 C7 C6 120.95(11) . . ?
C6 C7 C2 118.38(11) . . ?
C9 C8 N1 120.43(12) . . ?
C13 C8 N1 118.85(12) . . ?
C13 C8 C9 120.71(12) . . ?
C8 C9 C10 118.93(12) . . ?
C8 C9 C14 121.01(12) . . ?
C10 C9 C14 120.06(12) . . ?
C9 C10 C15 120.03(13) . . ?
C11 C10 C9 119.36(13) . . ?
C11 C10 C15 120.60(13) . . ?
C10 C11 H11 119.3 . . ?
C12 C11 C10 121.32(13) . . ?
C12 C11 H11 119.3 . . ?
C11 C12 H12 120.2 . . ?
C13 C12 C11 119.69(13) . . ?
C13 C12 H12 120.2 . . ?
C8 C13 H13 120.0 . . ?
C12 C13 C8 119.94(13) . . ?
C12 C13 H13 120.0 . . ?
C9 C14 H14A 109.5 . . ?
C9 C14 H14B 109.5 . . ?
C9 C14 H14C 109.5 . . ?
H14A C14 H14B 109.5 . . ?
H14A C14 H14C 109.5 . . ?
H14B C14 H14C 109.5 . . ?
C10 C15 H15A 109.5 . . ?
C10 C15 H15B 109.5 . . ?
C10 C15 H15C 109.5 . . ?
H15A C15 H15B 109.5 . . ?
H15A C15 H15C 109.5 . . ?
H15B C15 H15C 109.5 . . ?
H3B O3 H3C 104.5 . . ?
C16 N2 C21 120.76(11) . . ?
C16 N2 C22 120.91(11) . . ?
C22 N2 C21 118.32(11) . . ?
C18 N3 H3A 120.3(10) . . ?
C18 N3 C19 120.09(12) . . ?
C19 N3 H3A 119.6(10) . . ?
N2 C16 C17 121.49(12) . . ?
N2 C16 C20 121.76(12) . . ?
C20 C16 C17 116.75(12) . . ?
C16 C17 H17 120.1 . . ?
C18 C17 C16 119.76(12) . . ?
C18 C17 H17 120.1 . . ?
N3 C18 C17 121.67(12) . . ?
N3 C18 H18 119.2 . . ?
C17 C18 H18 119.2 . . ?
N3 C19 H19 119.2 . . ?
N3 C19 C20 121.60(12) . . ?
C20 C19 H19 119.2 . . ?
C16 C20 H20 119.9 . . ?
C19 C20 C16 120.12(12) . . ?
C19 C20 H20 119.9 . . ?
N2 C21 H21A 109.5 . . ?
N2 C21 H21B 109.5 . . ?
N2 C21 H21C 109.5 . . ?
H21A C21 H21B 109.5 . . ?
H21A C21 H21C 109.5 . . ?
H21B C21 H21C 109.5 . . ?
N2 C22 H22A 109.5 . . ?
N2 C22 H22B 109.5 . . ?
N2 C22 H22C 109.5 . . ?
H22A C22 H22B 109.5 . . ?
H22A C22 H22C 109.5 . . ?
H22B C22 H22C 109.5 . . ?

loop_
_geom_bond_atom_site_label_1
_geom_bond_atom_site_label_2
_geom_bond_distance
_geom_bond_site_symmetry_2
_geom_bond_publ_flag
O1 C1 1.2851(16) . ?
O2 C1 1.2441(15) . ?
N1 H1 0.887(17) . ?
N1 C7 1.3839(17) . ?
N1 C8 1.4231(16) . ?
C1 C2 1.5034(17) . ?
C2 C3 1.3948(18) . ?
C2 C7 1.4175(17) . ?
C3 H3 0.9300 . ?
C3 C4 1.3803(18) . ?
C4 H4 0.9300 . ?
C4 C5 1.3904(19) . ?
C5 H5 0.9300 . ?
C5 C6 1.3791(18) . ?
C6 H6 0.9300 . ?
C6 C7 1.4053(18) . ?
C8 C9 1.3981(19) . ?
C8 C13 1.3947(18) . ?
C9 C10 1.4082(18) . ?
C9 C14 1.5028(19) . ?
C10 C11 1.389(2) . ?
C10 C15 1.505(2) . ?
C11 H11 0.9300 . ?
C11 C12 1.384(2) . ?
C12 H12 0.9300 . ?
C12 C13 1.3840(19) . ?
C13 H13 0.9300 . ?
C14 H14A 0.9600 . ?
C14 H14B 0.9600 . ?
C14 H14C 0.9600 . ?
C15 H15A 0.9600 . ?
C15 H15B 0.9600 . ?
C15 H15C 0.9600 . ?
O3 H3B 0.8498 . ?
O3 H3C 0.8501 . ?
N2 C16 1.3380(17) . ?
N2 C21 1.4601(17) . ?
N2 C22 1.4575(16) . ?
N3 H3A 0.916(17) . ?
N3 C18 1.3488(18) . ?
N3 C19 1.3500(18) . ?
C16 C17 1.4217(18) . ?
C16 C20 1.4182(18) . ?
C17 H17 0.9300 . ?
C17 C18 1.3586(19) . ?
C18 H18 0.9300 . ?
C19 H19 0.9300 . ?
C19 C20 1.3535(19) . ?
C20 H20 0.9300 . ?
C21 H21A 0.9600 . ?
C21 H21B 0.9600 . ?
C21 H21C 0.9600 . ?
C22 H22A 0.9600 . ?
C22 H22B 0.9600 . ?
C22 H22C 0.9600 . ?

loop_
_geom_torsion_atom_site_label_1
_geom_torsion_atom_site_label_2
_geom_torsion_atom_site_label_3
_geom_torsion_atom_site_label_4
_geom_torsion
_geom_torsion_site_symmetry_1
_geom_torsion_site_symmetry_2
_geom_torsion_site_symmetry_3
_geom_torsion_site_symmetry_4
_geom_torsion_publ_flag
O1 C1 C2 C3 -159.79(11) . . . . ?
O1 C1 C2 C7 16.51(18) . . . . ?
O2 C1 C2 C3 18.44(17) . . . . ?
O2 C1 C2 C7 -165.25(12) . . . . ?
N1 C8 C9 C10 178.35(11) . . . . ?
N1 C8 C9 C14 -2.24(19) . . . . ?
N1 C8 C13 C12 -179.80(12) . . . . ?
C1 C2 C3 C4 175.06(12) . . . . ?
C1 C2 C7 N1 5.47(18) . . . . ?
C1 C2 C7 C6 -175.22(11) . . . . ?
C2 C3 C4 C5 0.6(2) . . . . ?
C3 C2 C7 N1 -178.26(11) . . . . ?
C3 C2 C7 C6 1.05(18) . . . . ?
C3 C4 C5 C6 0.6(2) . . . . ?
C4 C5 C6 C7 -0.9(2) . . . . ?
C5 C6 C7 N1 179.40(12) . . . . ?
C5 C6 C7 C2 0.09(19) . . . . ?
C7 N1 C8 C9 -74.57(17) . . . . ?
C7 N1 C8 C13 106.50(15) . . . . ?
C7 C2 C3 C4 -1.41(19) . . . . ?
C8 N1 C7 C2 -173.52(12) . . . . ?
C8 N1 C7 C6 7.18(19) . . . . ?
C8 C9 C10 C11 2.01(19) . . . . ?
C8 C9 C10 C15 -178.90(13) . . . . ?
C9 C8 C13 C12 1.28(19) . . . . ?
C9 C10 C11 C12 0.2(2) . . . . ?
C10 C11 C12 C13 -1.7(2) . . . . ?
C11 C12 C13 C8 0.94(19) . . . . ?
C13 C8 C9 C10 -2.75(19) . . . . ?
C13 C8 C9 C14 176.66(12) . . . . ?
C14 C9 C10 C11 -177.41(13) . . . . ?
C14 C9 C10 C15 1.7(2) . . . . ?
C15 C10 C11 C12 -178.90(13) . . . . ?
N2 C16 C17 C18 -177.95(12) . . . . ?
N2 C16 C20 C19 179.20(12) . . . . ?
N3 C19 C20 C16 -1.2(2) . . . . ?
C16 C17 C18 N3 -1.35(19) . . . . ?
C17 C16 C20 C19 0.13(18) . . . . ?
C18 N3 C19 C20 1.08(19) . . . . ?
C19 N3 C18 C17 0.24(19) . . . . ?
C20 C16 C17 C18 1.13(18) . . . . ?
C21 N2 C16 C17 -7.69(18) . . . . ?
C21 N2 C16 C20 173.28(12) . . . . ?
C22 N2 C16 C17 172.45(12) . . . . ?
C22 N2 C16 C20 -6.58(18) . . . . ?
